data_9005645
loop_
_publ_author_name
'Armbruster, T.'
'Feenstra, A.'

_publ_section_title
;
 Lithium in nigerite-group minerals
 Note: sample #N17471
 Note: X-coordinate of O7 adjusted to make the four M8-O7 bonds equivalent
;
_journal_name_full 'European Journal of Mineralogy'
_journal_page_first 247
_journal_page_last 254
_journal_paper_doi 10.1127/0935-1221/2004/0016-0247
_journal_volume 16
_journal_year 2004
_chemical_compound_source 'Egbe District, Kabba Province, Nigeria'
_chemical_formula_sum 'Al14.784 Fe1.97 H2 Li0.576 Mg0.258 Mn0.034 O32 Sn1.736 Ti0.264 Zn2.102'
_chemical_name_mineral Ferronigerite-6N6S
_space_group_IT_number 148
_symmetry_space_group_name_Hall '-R 3'
_symmetry_space_group_name_H-M 'R -3 :H'
_cell_angle_alpha 90
_cell_angle_beta 90
_cell_angle_gamma 120
_cell_length_a 5.716
_cell_length_b 5.716
_cell_length_c 55.444
_cell_formula_units_Z 3
_cell_volume 1568.807
_database_code_amcsd 0007036
_exptl_crystal_density_diffrn 4.418
_cod_original_sg_symbol_H-M 'R -3'
_cod_original_formula_sum '(Sn1.736 Ti.264) Al14.784 Li.576 Zn2.102 Fe1.97 Mn.034 Mg.258 O32 H2'
_cod_database_code 9005645

loop_
_space_group_symop_operation_xyz
x,y,z
2/3+x,1/3+y,1/3+z
1/3+x,2/3+y,2/3+z
y,-x+y,-z
2/3+y,1/3-x+y,1/3-z
1/3+y,2/3-x+y,2/3-z
-x+y,-x,z
2/3-x+y,1/3-x,1/3+z
1/3-x+y,2/3-x,2/3+z
-x,-y,-z
2/3-x,1/3-y,1/3-z
1/3-x,2/3-y,2/3-z
-y,x-y,z
2/3-y,1/3+x-y,1/3+z
1/3-y,2/3+x-y,2/3+z
x-y,x,-z
2/3+x-y,1/3+x,1/3-z
1/3+x-y,2/3+x,2/3-z

loop_
_atom_site_label
_atom_site_fract_x
_atom_site_fract_y
_atom_site_fract_z
_atom_site_occupancy
_atom_site_U_iso_or_equiv
SnM2 0.66667 0.33333 0.04654 0.86800 0.00480
TiM2 0.66667 0.33333 0.04654 0.13200 0.00480
AlM1 0.00000 0.50000 0.00000 0.71600 0.00811
LiM1 0.00000 0.50000 0.00000 0.19200 0.00811
AlT3 0.00000 0.00000 0.03071 0.66500 0.00679
ZnT3 0.00000 0.00000 0.03071 0.17100 0.00679
FeT3 0.00000 0.00000 0.03071 0.16100 0.00679
MnT3 0.00000 0.00000 0.03071 0.00300 0.00679
ZnT6 0.33333 0.66667 0.13517 0.51200 0.00667
FeT6 0.33333 0.66667 0.13517 0.48000 0.00667
MnT6 0.33333 0.66667 0.13517 0.00800 0.00667
AlT7 0.66667 0.33333 0.11293 0.15300 0.00660
MgT7 0.66667 0.33333 0.11293 0.12900 0.00660
ZnT7 0.66667 0.33333 0.11293 0.36800 0.00660
FeT7 0.66667 0.33333 0.11293 0.34400 0.00660
MnT7 0.66667 0.33333 0.11293 0.00600 0.00660
AlM4 0.16895 0.33790 0.08223 1.00000 0.00517
AlM5 0.00000 0.00000 0.12478 1.00000 0.00510
AlM8 0.83333 0.16667 0.16667 1.00000 0.00476
O1 0.82380 0.17620 0.02086 1.00000 0.01406
O2 0.33333 0.66667 0.01737 1.00000 0.00937
H2 0.33333 0.66667 0.03200 1.00000 0.08004
O3 0.49440 0.50560 0.06504 1.00000 0.00747
O4 0.00000 0.00000 0.06445 1.00000 0.00722
O5 0.85320 0.14680 0.10305 1.00000 0.00887
O6 0.33333 0.66667 0.09994 1.00000 0.00595
O7 0.14755 0.29510 0.14719 1.00000 0.00595
O8 0.66667 0.33333 0.14842 1.00000 0.00697

loop_
_cod_related_entry_id
_cod_related_entry_database
_cod_related_entry_code
1 AMCSD 0007036
